data_4026115
loop_
_publ_author_name
'S. Fern Lim'
'Benjamin L. Harris'
'Paul Blanc'
'Jonathan M. White'

_publ_section_title
;
 Orbital Interactions in Selenomethyl-Substituted Pyridinium Ions and
 Carbenium Ions with Higher Electron Demand
;
_journal_name_full 'Journal of Organic Chemistry'
_journal_page_first 1673
_journal_page_last 1682
_journal_paper_doi 10.1021/jo102307v
_journal_volume 76
_journal_year 2011
_chemical_formula_sum 'C18 H25 N O3 S Se'
_chemical_formula_weight 414.41
_chemical_name_systematic
;
 ?
;
_space_group_IT_number 14
_symmetry_cell_setting monoclinic
_symmetry_space_group_name_Hall '-P 2ybc'
_symmetry_space_group_name_H-M 'P 1 21/c 1'
_atom_sites_solution_hydrogens geom
_atom_sites_solution_primary direct
_atom_sites_solution_secondary difmap
_audit_creation_method SHELXL-97
_cell_angle_alpha 90.00
_cell_angle_beta 90.467(2)
_cell_angle_gamma 90.00
_cell_formula_units_Z 4
_cell_length_a 17.4160(3)
_cell_length_b 9.5355(2)
_cell_length_c 11.4018(2)
_cell_measurement_reflns_used 3320
_cell_measurement_temperature 130(2)
_cell_measurement_theta_max 73.1738
_cell_measurement_theta_min 4.6069
_cell_volume 1893.44(6)
_computing_cell_refinement
;
CrysAlis RED, Oxford Diffraction Ltd.,
Version 1.171.32.15 (release 10-01-2008 CrysAlis171 .NET)
(compiled Jan 10 2008,16:37:18)
;
_computing_data_collection
;
CrysAlis CCD, Oxford Diffraction Ltd.,
Version 1.171.32.15 (release 10-01-2008 CrysAlis171 .NET)
(compiled Jan 10 2008,16:37:18)
;
_computing_data_reduction
;
CrysAlis RED, Oxford Diffraction Ltd.,
Version 1.171.32.15 (release 10-01-2008 CrysAlis171 .NET)
(compiled Jan 10 2008,16:37:18)
;
_computing_structure_refinement 'SHELXL-97 (Sheldrick, 1997)'
_diffrn_ambient_temperature 130(2)
_diffrn_measured_fraction_theta_full 0.949
_diffrn_measured_fraction_theta_max 0.949
_diffrn_radiation_monochromator graphite
_diffrn_radiation_source 'fine-focus sealed tube'
_diffrn_radiation_type CuK\a
_diffrn_radiation_wavelength 1.54184
_diffrn_reflns_av_R_equivalents 0.0358
_diffrn_reflns_av_sigmaI/netI 0.0474
_diffrn_reflns_limit_h_max 18
_diffrn_reflns_limit_h_min -21
_diffrn_reflns_limit_k_max 10
_diffrn_reflns_limit_k_min -11
_diffrn_reflns_limit_l_max 13
_diffrn_reflns_limit_l_min -13
_diffrn_reflns_number 8219
_diffrn_reflns_theta_full 74.83
_diffrn_reflns_theta_max 74.83
_diffrn_reflns_theta_min 5.08
_exptl_absorpt_coefficient_mu 3.843
_exptl_absorpt_correction_T_max 0.887
_exptl_absorpt_correction_T_min 0.359
_exptl_absorpt_correction_type gaussian
_exptl_absorpt_process_details
;
CrysAlis RED, Oxford Diffraction Ltd.,
Version 1.171.32.15 (release 10-01-2008 CrysAlis171 .NET)
(compiled Jan 10 2008,16:37:18)
numerical absorption correction based on gaussian integration over
            a multifaceted crystal model
;
_exptl_crystal_colour colourless
_exptl_crystal_density_diffrn 1.454
_exptl_crystal_description plate
_exptl_crystal_F_000 856
_exptl_crystal_size_max 0.4099
_exptl_crystal_size_mid 0.2556
_exptl_crystal_size_min 0.0300
_refine_diff_density_max 0.707
_refine_diff_density_min -0.273
_refine_diff_density_rms 0.078
_refine_ls_extinction_method none
_refine_ls_goodness_of_fit_ref 0.941
_refine_ls_hydrogen_treatment constr
_refine_ls_matrix_type full
_refine_ls_number_parameters 218
_refine_ls_number_reflns 3690
_refine_ls_number_restraints 0
_refine_ls_restrained_S_all 0.941
_refine_ls_R_factor_all 0.0551
_refine_ls_R_factor_gt 0.0400
_refine_ls_shift/su_max 0.005
_refine_ls_shift/su_mean 0.000
_refine_ls_structure_factor_coef Fsqd
_refine_ls_weighting_details 'calc w=1/[\s^2^(Fo^2^)+(0.0549P)^2^+0.0000P] where P=(Fo^2^+2Fc^2^)/3'
_refine_ls_weighting_scheme calc
_refine_ls_wR_factor_gt 0.0920
_refine_ls_wR_factor_ref 0.0964
_reflns_number_gt 2821
_reflns_number_total 3690
_reflns_threshold_expression >2sigma(I)
_cod_data_source_file jo102307v_si_004.cif
_cod_data_source_block jmwsf14
_cod_database_code 4026115

loop_
_symmetry_equiv_pos_as_xyz
'x, y, z'
'-x, y+1/2, -z+1/2'
'-x, -y, -z'
'x, -y-1/2, z-1/2'

loop_
_atom_site_label
_atom_site_type_symbol
_atom_site_fract_x
_atom_site_fract_y
_atom_site_fract_z
_atom_site_U_iso_or_equiv
_atom_site_adp_type
_atom_site_occupancy
_atom_site_symmetry_multiplicity
_atom_site_calc_flag
_atom_site_refinement_flags
C11 C 0.37327(19) 0.2295(4) 0.5886(3) 0.0372(7) Uani 1 1 d .
H11A H 0.3218 0.2039 0.5666 0.056 Uiso 1 1 calc R
H11B H 0.3723 0.2835 0.6596 0.056 Uiso 1 1 calc R
H11C H 0.4032 0.1462 0.6010 0.056 Uiso 1 1 calc R
C14 C 0.12783(19) 0.5696(3) 1.0083(3) 0.0365(7) Uani 1 1 d .
H14 H 0.0783 0.5567 0.9792 0.044 Uiso 1 1 calc R
C18 C 0.0702(2) 0.6123(4) 1.2098(3) 0.0472(9) Uani 1 1 d .
H18A H 0.0399 0.5284 1.2041 0.071 Uiso 1 1 calc R
H18B H 0.0392 0.6919 1.1891 0.071 Uiso 1 1 calc R
H18C H 0.0890 0.6229 1.2887 0.071 Uiso 1 1 calc R
C1 C 0.37550(17) 0.4377(3) 0.4605(3) 0.0313(7) Uani 1 1 d .
C2 C 0.41034(19) 0.5146(4) 0.3726(3) 0.0376(7) Uani 1 1 d .
H2 H 0.3887 0.5992 0.3486 0.045 Uiso 1 1 calc R
C3 C 0.4771(2) 0.4671(4) 0.3199(3) 0.0430(8) Uani 1 1 d .
H3 H 0.5004 0.5194 0.2612 0.052 Uiso 1 1 calc R
C4 C 0.50843(19) 0.3414(4) 0.3559(3) 0.0428(8) Uani 1 1 d .
H4 H 0.5531 0.3078 0.3216 0.051 Uiso 1 1 calc R
C5 C 0.47292(17) 0.2664(4) 0.4430(3) 0.0366(7) Uani 1 1 d .
H5 H 0.4939 0.1815 0.4674 0.044 Uiso 1 1 calc R
C6 C 0.30287(17) 0.4853(3) 0.5171(3) 0.0326(7) Uani 1 1 d .
H6A H 0.2965 0.5857 0.5074 0.039 Uiso 1 1 calc R
H6B H 0.3041 0.4642 0.6003 0.039 Uiso 1 1 calc R
C7 C 0.13991(16) 0.3855(3) 0.5664(3) 0.0297(6) Uani 1 1 d .
C8 C 0.06903(17) 0.3224(4) 0.5084(3) 0.0392(8) Uani 1 1 d .
H8A H 0.0800 0.2281 0.4840 0.059 Uiso 1 1 calc R
H8B H 0.0548 0.3776 0.4412 0.059 Uiso 1 1 calc R
H8C H 0.0275 0.3216 0.5632 0.059 Uiso 1 1 calc R
C9 C 0.12521(19) 0.5353(3) 0.6058(3) 0.0375(8) Uani 1 1 d .
H9A H 0.1708 0.5725 0.6420 0.056 Uiso 1 1 calc R
H9B H 0.0840 0.5364 0.6612 0.056 Uiso 1 1 calc R
H9C H 0.1115 0.5917 0.5391 0.056 Uiso 1 1 calc R
C10 C 0.16481(18) 0.2936(4) 0.6691(3) 0.0358(7) Uani 1 1 d .
H10A H 0.1740 0.1999 0.6419 0.054 Uiso 1 1 calc R
H10B H 0.1251 0.2924 0.7270 0.054 Uiso 1 1 calc R
H10C H 0.2111 0.3307 0.7033 0.054 Uiso 1 1 calc R
C12 C 0.26396(17) 0.5771(3) 0.9738(3) 0.0269(6) Uani 1 1 d .
C13 C 0.18962(18) 0.5558(4) 0.9325(3) 0.0337(7) Uani 1 1 d .
H13 H 0.1811 0.5324 0.8543 0.040 Uiso 1 1 calc R
C15 C 0.13797(19) 0.6022(3) 1.1262(3) 0.0349(7) Uani 1 1 d .
C16 C 0.21232(19) 0.6246(3) 1.1656(3) 0.0357(7) Uani 1 1 d .
H16 H 0.2209 0.6483 1.2437 0.043 Uiso 1 1 calc R
C17 C 0.27469(17) 0.6123(3) 1.0904(3) 0.0306(7) Uani 1 1 d .
H12 H 0.3241 0.6281 1.1190 0.037 Uiso 1 1 calc R
N1 N 0.40794(14) 0.3140(3) 0.4938(2) 0.0306(6) Uani 1 1 d .
O1 O 0.33643(14) 0.6835(3) 0.7986(2) 0.0508(7) Uani 1 1 d .
O2 O 0.33400(13) 0.4317(3) 0.8139(2) 0.0437(6) Uani 1 1 d .
O3 O 0.41143(12) 0.5663(3) 0.9458(2) 0.0453(6) Uani 1 1 d .
S1 S 0.34291(4) 0.56379(8) 0.87493(6) 0.02805(17) Uani 1 1 d .
Se1 Se 0.217753(19) 0.38404(4) 0.43977(3) 0.03544(12) Uani 1 1 d .

loop_
_atom_site_aniso_label
_atom_site_aniso_U_11
_atom_site_aniso_U_22
_atom_site_aniso_U_33
_atom_site_aniso_U_23
_atom_site_aniso_U_13
_atom_site_aniso_U_12
C11 0.0475(18) 0.0313(18) 0.0327(17) 0.0012(14) 0.0006(14) 0.0063(15)
C14 0.0346(15) 0.0342(19) 0.0406(18) 0.0012(15) -0.0009(13) -0.0018(14)
C18 0.0452(19) 0.051(2) 0.046(2) 0.0062(18) 0.0146(16) 0.0066(18)
C1 0.0325(15) 0.0327(18) 0.0286(15) -0.0047(13) -0.0039(12) 0.0001(13)
C2 0.0394(17) 0.0348(19) 0.0387(17) 0.0009(15) -0.0002(14) -0.0037(14)
C3 0.0407(17) 0.048(2) 0.0400(19) 0.0009(17) 0.0049(14) -0.0134(16)
C4 0.0313(16) 0.052(2) 0.0454(19) -0.0096(17) 0.0062(14) -0.0028(15)
C5 0.0331(16) 0.0361(19) 0.0405(18) -0.0070(15) -0.0025(13) 0.0026(14)
C6 0.0324(15) 0.0285(17) 0.0367(16) -0.0026(14) -0.0027(12) -0.0014(13)
C7 0.0305(14) 0.0297(16) 0.0289(14) 0.0012(14) 0.0008(11) 0.0007(13)
C8 0.0325(16) 0.045(2) 0.0401(18) -0.0035(16) -0.0044(14) -0.0029(15)
C9 0.0400(17) 0.0325(19) 0.0401(18) -0.0023(15) 0.0005(14) 0.0052(14)
C10 0.0401(17) 0.0344(19) 0.0330(16) 0.0037(14) 0.0004(13) -0.0006(14)
C12 0.0309(14) 0.0214(16) 0.0284(15) 0.0007(12) 0.0018(11) -0.0002(11)
C13 0.0344(15) 0.0346(18) 0.0319(16) -0.0031(14) -0.0024(12) -0.0024(14)
C15 0.0389(16) 0.0298(18) 0.0361(16) 0.0048(14) 0.0075(13) 0.0025(14)
C16 0.0462(17) 0.0320(18) 0.0288(15) -0.0020(14) 0.0019(13) 0.0061(15)
C17 0.0336(15) 0.0278(16) 0.0301(15) 0.0015(14) -0.0034(12) -0.0018(13)
N1 0.0319(12) 0.0302(14) 0.0298(13) -0.0033(12) -0.0015(10) -0.0026(11)
O1 0.0475(14) 0.0490(16) 0.0562(16) 0.0206(14) 0.0168(12) 0.0085(12)
O2 0.0400(12) 0.0469(15) 0.0443(14) -0.0153(12) 0.0109(10) -0.0087(11)
O3 0.0290(11) 0.0703(18) 0.0367(12) -0.0044(12) -0.0016(9) -0.0023(11)
S1 0.0274(3) 0.0309(4) 0.0259(3) 0.0004(3) 0.0006(3) -0.0017(3)
Se1 0.03314(17) 0.0467(2) 0.02643(17) -0.00397(16) -0.00067(12) -0.00066(15)

loop_
_atom_type_symbol
_atom_type_description
_atom_type_scat_dispersion_real
_atom_type_scat_dispersion_imag
_atom_type_scat_source
C C 0.0181 0.0091 'International Tables Vol C Tables 4.2.6.8 and 6.1.1.4'
H H 0.0000 0.0000 'International Tables Vol C Tables 4.2.6.8 and 6.1.1.4'
N N 0.0311 0.0180 'International Tables Vol C Tables 4.2.6.8 and 6.1.1.4'
O O 0.0492 0.0322 'International Tables Vol C Tables 4.2.6.8 and 6.1.1.4'
S S 0.3331 0.5567 'International Tables Vol C Tables 4.2.6.8 and 6.1.1.4'
Se Se -0.7943 1.1372 'International Tables Vol C Tables 4.2.6.8 and 6.1.1.4'

loop_
_geom_angle_atom_site_label_1
_geom_angle_atom_site_label_2
_geom_angle_atom_site_label_3
_geom_angle
C15 C14 C13 121.9(3)
N1 C1 C2 118.5(3)
N1 C1 C6 119.6(3)
C2 C1 C6 121.9(3)
C1 C2 C3 120.9(3)
C4 C3 C2 119.1(3)
C5 C4 C3 119.2(3)
N1 C5 C4 121.1(3)
C1 C6 Se1 107.1(2)
C8 C7 C9 111.3(3)
C8 C7 C10 109.4(3)
C9 C7 C10 111.1(3)
C8 C7 Se1 103.7(2)
C9 C7 Se1 109.8(2)
C10 C7 Se1 111.3(2)
C17 C12 C13 118.7(3)
C17 C12 S1 121.6(2)
C13 C12 S1 119.7(2)
C12 C13 C14 120.0(3)
C16 C15 C14 117.4(3)
C16 C15 C18 120.9(3)
C14 C15 C18 121.7(3)
C15 C16 C17 121.3(3)
C12 C17 C16 120.8(3)
C5 N1 C1 121.2(3)
C5 N1 C11 118.5(3)
C1 N1 C11 120.3(3)
O3 S1 O1 112.81(16)
O3 S1 O2 111.77(15)
O1 S1 O2 113.07(16)
O3 S1 C12 106.48(14)
O1 S1 C12 105.53(14)
O2 S1 C12 106.53(14)
C6 Se1 C7 100.76(13)

loop_
_geom_bond_atom_site_label_1
_geom_bond_atom_site_label_2
_geom_bond_distance
C11 N1 1.481(4)
C14 C15 1.389(5)
C14 C13 1.392(4)
C18 C15 1.526(4)
C1 N1 1.361(4)
C1 C2 1.386(5)
C1 C6 1.495(4)
C2 C3 1.389(5)
C3 C4 1.378(5)
C4 C5 1.375(5)
C5 N1 1.354(4)
C6 Se1 1.971(3)
C7 C8 1.520(4)
C7 C9 1.520(4)
C7 C10 1.523(4)
C7 Se1 1.988(3)
C12 C17 1.383(4)
C12 C13 1.389(4)
C12 S1 1.789(3)
C15 C16 1.384(4)
C16 C17 1.394(4)
O1 S1 1.439(3)
O2 S1 1.447(2)
O3 S1 1.436(2)

loop_
_cod_related_entry_id
_cod_related_entry_database
_cod_related_entry_code
1 ChemSpider 30659350
